data_2011861
loop_
_publ_author_name
'Cai, Jiwen'
'Hu, Xiaopeng'
'Chen, Cai-Hong'
'Ji, Liang-Nian'

_publ_section_title
;<i>trans</i>-(<small>DL</small>-Isoleucinato-<i>N</i>,<i>O</i>)[tris(2-aminoethyl)amine-\k^4^<i>N</i>]cobalt(III)
 diperchlorate
;
_journal_issue 4
_journal_name_full 'Acta Crystallographica Section C'
_journal_page_first 394
_journal_page_last 396
_journal_paper_doi 10.1107/S0108270101001548
_journal_volume 57
_journal_year 2001
_chemical_formula_iupac '[Co (C6 H18 N4) (C6 H12 N O2)] , 2Cl O4'
_chemical_formula_moiety 'C12 H30 Co N5 O2 2+, 2(Cl1 O4 1-)'
_chemical_formula_sum 'C12 H30 Cl2 Co N5 O10'
_chemical_formula_weight 534.24
_chemical_name_common '[Co(tren)(DL-ile)](ClO~4~)~2~'
_chemical_name_systematic
;
trans-(DL-Isoleucinato-N,O)[tris(2-aminoethyl)amine-\k^4^N]cobalt(III)
diperchlorate
;
_space_group_IT_number 19
_symmetry_cell_setting orthorhombic
_symmetry_space_group_name_Hall 'P 2ac 2ab'
_symmetry_space_group_name_H-M 'P 21 21 21'
_cell_angle_alpha 90
_cell_angle_beta 90
_cell_angle_gamma 90
_cell_formula_units_Z 12
_cell_length_a 9.4330(12)
_cell_length_b 25.266(3)
_cell_length_c 27.258(4)
_cell_measurement_reflns_used 989
_cell_measurement_temperature 293(2)
_cell_measurement_theta_max 26.37
_cell_measurement_theta_min 3.78
_cell_volume 6496.5(15)
_computing_cell_refinement SMART-NT
_computing_data_collection 'SMART-NT (Bruker, 1998)'
_computing_data_reduction 'SAINT+ (Bruker, 1999)'
_computing_molecular_graphics 'SHELXTL (Bruker, 1997)'
_computing_publication_material SHELXTL
_computing_structure_refinement 'SHELXL97 (Sheldrick, 1997)'
_computing_structure_solution 'SHELXS97 (Sheldrick, 1997)'
_diffrn_ambient_temperature 293(2)
_diffrn_measurement_device_type 'Bruker SMART CCD area-detector'
_diffrn_measurement_method '\f and \w'
_diffrn_radiation_monochromator graphite
_diffrn_radiation_source 'fine-focus sealed tube'
_diffrn_radiation_type 'Mo K\a'
_diffrn_radiation_wavelength .71073
_diffrn_reflns_av_R_equivalents .033
_diffrn_reflns_av_sigmaI/netI .049
_diffrn_reflns_limit_h_max 11
_diffrn_reflns_limit_h_min -11
_diffrn_reflns_limit_k_max 31
_diffrn_reflns_limit_k_min -24
_diffrn_reflns_limit_l_max 34
_diffrn_reflns_limit_l_min -33
_diffrn_reflns_number 36842
_diffrn_reflns_theta_max 26.37
_diffrn_reflns_theta_min 3.78
_diffrn_standards_decay_% 0
_exptl_absorpt_coefficient_mu 1.098
_exptl_absorpt_correction_T_max .947
_exptl_absorpt_correction_T_min .779
_exptl_absorpt_correction_type multi-scan
_exptl_absorpt_process_details '(Blessing, 1995)'
_exptl_crystal_colour orange
_exptl_crystal_density_diffrn 1.639
_exptl_crystal_density_method 'not measured'
_exptl_crystal_description plate
_exptl_crystal_F_000 3336
_exptl_crystal_size_max .24
_exptl_crystal_size_mid .12
_exptl_crystal_size_min .05
_refine_diff_density_max .72
_refine_diff_density_min -.47
_refine_ls_abs_structure_details 'Flack (1983)'
_refine_ls_abs_structure_Flack .005(13)
_refine_ls_extinction_method none
_refine_ls_goodness_of_fit_ref 1.003
_refine_ls_hydrogen_treatment constr
_refine_ls_matrix_type full
_refine_ls_number_parameters 811
_refine_ls_number_reflns 13232
_refine_ls_number_restraints 3
_refine_ls_restrained_S_all 1.004
_refine_ls_R_factor_all .062
_refine_ls_R_factor_gt .046
_refine_ls_shift/su_max .042
_refine_ls_shift/su_mean .001
_refine_ls_structure_factor_coef Fsqd
_refine_ls_weighting_details 'calc w = 1/[\s^2^(Fo^2^)+(0.0652P)^2^+0.2357P] where P=(Fo^2^+2Fc^2^)/3'
_refine_ls_weighting_scheme calc
_refine_ls_wR_factor_ref .125
_reflns_number_gt 10595
_reflns_number_total 13232
_reflns_threshold_expression I>2\s(I)
_cod_data_source_file da1160.cif
_cod_data_source_block I
_cod_depositor_comments
;
The following automatic conversions were performed:
'_symmetry_cell_setting' value 'Orthorhombic' changed to 'orthorhombic'
according to '/home/saulius/struct/CIF-dictionaries/cif_core.dic'
dictionary named 'cif_core.dic' version 2.4.1 from 2010-06-29.

Automatic conversion script
Id: cif_fix_enum 1527 2010-12-29 10:47:43Z saulius 

The following automatic conversions were performed:

'_symmetry_cell_setting' value 'Orthorhombic' changed to
'orthorhombic' according to
/home/saulius/struct/CIF-dictionaries/cif_core.dic dictionary named
'cif_core.dic' version 2.4.1 from 2010-06-29.

Automatic conversion script
Id: cif_fix_values 1715 2011-07-08 13:25:40Z adriana 
;
_cod_original_cell_volume 6496.4(14)
_cod_database_code 2011861
_cod_database_fobs_code 2011861

loop_
_symmetry_equiv_pos_as_xyz
'x, y, z'
'-x+1/2, -y, z+1/2'
'-x, y+1/2, -z+1/2'
'x+1/2, -y+1/2, -z'

loop_
_atom_site_label
_atom_site_fract_x
_atom_site_fract_y
_atom_site_fract_z
_atom_site_U_iso_or_equiv
_atom_site_adp_type
_atom_site_calc_flag
_atom_site_refinement_flags
_atom_site_occupancy
_atom_site_disorder_assembly
_atom_site_disorder_group
_atom_site_type_symbol
Co1 .86669(6) .82265(2) .921964(19) .02834(13) Uani d . 1 . . Co
Co2 .95565(6) .33946(2) .227477(18) .02717(13) Uani d . 1 B . Co
Co3 .36450(6) .11311(2) .051268(19) .03008(13) Uani d . 1 . . Co
Cl1 .86572(14) .76049(5) .11297(4) .0475(3) Uani d . 1 . . Cl
Cl2 .95511(16) .54194(5) .06815(5) .0584(3) Uani d . 1 . . Cl
Cl3 .41576(19) .50652(8) .24666(7) .0767(5) Uani d . 1 . . Cl
Cl4 .40763(16) .25784(7) .19845(8) .0750(5) Uani d . 1 . . Cl
Cl5 -.00439(15) .23967(5) .07591(5) .0491(3) Uani d . 1 . . Cl
Cl6 .00074(15) .01626(5) .09655(5) .0516(3) Uani d . 1 . . Cl
C1 .9783(6) .9093(2) .96918(18) .0519(14) Uani d . 1 . . C
H1A 1.0534 .8891 .9847 .062 Uiso calc R 1 . . H
H1B 1.0047 .9464 .9698 .062 Uiso calc R 1 . . H
C2 .8431(7) .9015(2) .99633(19) .0574(15) Uani d . 1 . . C
H2A .8603 .9033 1.0314 .069 Uiso calc R 1 . . H
H2B .7763 .9291 .9877 .069 Uiso calc R 1 . . H
C3 1.0989(6) .8828(2) .8929(2) .0581(14) Uani d . 1 . . C
H3A 1.1642 .8657 .9154 .070 Uiso calc R 1 . . H
H3B 1.1393 .9164 .8830 .070 Uiso calc R 1 . . H
C4 1.0761(6) .8486(2) .8489(2) .0559(14) Uani d . 1 . . C
H4A 1.1661 .8353 .8369 .067 Uiso calc R 1 . . H
H4B 1.0315 .8688 .8229 .067 Uiso calc R 1 . . H
C5 .8682(7) .92891(18) .88971(18) .0479(12) Uani d . 1 . . C
H5A .9273 .9525 .8704 .057 Uiso calc R 1 . . H
H5B .8147 .9503 .9127 .057 Uiso calc R 1 . . H
C6 .7665(6) .90005(19) .85602(19) .0483(12) Uani d . 1 . . C
H6A .6871 .9227 .8478 .058 Uiso calc R 1 . . H
H6B .8142 .8900 .8259 .058 Uiso calc R 1 . . H
C7 .9878(5) .74386(18) .97586(15) .0351(10) Uani d . 1 . . C
C8 .8527(5) .71627(18) .95814(17) .0413(10) Uani d . 1 . . C
H8A .7933 .7098 .9870 .050 Uiso calc R 1 . . H
C9 .8836(5) .66266(18) .93467(16) .0415(11) Uani d . 1 . . C
H9A .9383 .6418 .9584 .050 Uiso calc R 1 . . H
C10 .9745(7) .6685(2) .8883(2) .0587(14) Uani d . 1 . . C
H10A .9188 .6863 .8633 .070 Uiso calc R 1 . . H
H10B 1.0552 .6909 .8958 .070 Uiso calc R 1 . . H
C11 1.0281(9) .6163(3) .8676(3) .092(2) Uani d . 1 . . C
H11A 1.0800 .6228 .8379 .138 Uiso calc R 1 . . H
H11B .9491 .5935 .8608 .138 Uiso calc R 1 . . H
H11C 1.0892 .5996 .8912 .138 Uiso calc R 1 . . H
C12 .7447(7) .6334(3) .9253(3) .0763(19) Uani d . 1 . . C
H12A .7644 .5997 .9105 .115 Uiso calc R 1 . . H
H12B .6863 .6540 .9037 .115 Uiso calc R 1 . . H
H12C .6960 .6281 .9558 .115 Uiso calc R 1 . . H
C13 .7526(6) .4157(2) .2435(2) .0504(13) Uani d . 1 B . C
H13A .7226 .4525 .2434 .060 Uiso calc R 1 . . H
H13B .7164 .3990 .2730 .060 Uiso calc R 1 . . H
C14 .6965(6) .3873(2) .1980(2) .0621(16) Uani d . 1 B . C
H14A .5978 .3779 .2028 .074 Uiso calc R 1 . . H
H14B .7024 .4107 .1698 .074 Uiso calc R 1 . . H
C17 .9672(7) .4477(2) .2027(2) .0644(16) Uani d . 1 B . C
H17A .8945 .4541 .1783 .077 Uiso calc R 1 . . H
H17B .9934 .4815 .2170 .077 Uiso calc R 1 . . H
C18 1.0942(7) .4238(2) .1784(2) .0555(15) Uani d . 1 B . C
H18A 1.1096 .4400 .1466 .067 Uiso calc R 1 . . H
H18B 1.1781 .4294 .1983 .067 Uiso calc R 1 . . H
C19 .8477(5) .26222(18) .28620(15) .0371(10) Uani d . 1 B . C
C20 .9664(5) .23295(18) .25969(15) .0384(10) Uani d . 1 B . C
H20A 1.0497 .2346 .2811 .046 Uiso calc R 1 . . H
C21 .9375(5) .17403(18) .25020(17) .0420(11) Uani d . 1 . . C
H21A .9113 .1586 .2819 .050 Uiso calc R 1 . . H
C22 1.0745(7) .1460(2) .2340(3) .0705(18) Uani d . 1 . . C
H22A 1.0873 .1516 .1991 .085 Uiso calc R 1 . . H
H22B 1.1541 .1623 .2507 .085 Uiso calc R 1 . . H
C23 1.0775(10) .0883(3) .2438(4) .137(5) Uani d . 1 . . C
H23A 1.1659 .0738 .2326 .205 Uiso calc R 1 . . H
H23B 1.0008 .0715 .2267 .205 Uiso calc R 1 . . H
H23C 1.0677 .0822 .2784 .205 Uiso calc R 1 . . H
C24 .8137(8) .1651(3) .2166(3) .085(2) Uani d . 1 . . C
H24A .7326 .1839 .2288 .127 Uiso calc R 1 . . H
H24B .7927 .1280 .2151 .127 Uiso calc R 1 . . H
H24C .8367 .1778 .1843 .127 Uiso calc R 1 . . H
C25 .6120(6) .0554(3) .0574(2) .0751(19) Uani d . 1 . . C
H25A .6980 .0455 .0746 .090 Uiso calc R 1 . . H
H25B .6344 .0597 .0229 .090 Uiso calc R 1 . . H
C26 .4998(7) .0126(3) .0639(2) .0725(19) Uani d . 1 . . C
H26A .5226 -.0179 .0438 .087 Uiso calc R 1 . . H
H26B .4956 .0014 .0979 .087 Uiso calc R 1 . . H
C27 .6355(6) .1522(3) .05980(19) .0624(16) Uani d . 1 . . C
H27A .6561 .1482 .0251 .075 Uiso calc R 1 . . H
H27B .7246 .1551 .0773 .075 Uiso calc R 1 . . H
C28 .5487(7) .2005(3) .0680(2) .0694(19) Uani d . 1 . . C
H28A .5880 .2299 .0496 .083 Uiso calc R 1 . . H
H28B .5493 .2098 .1025 .083 Uiso calc R 1 . . H
C29 .5482(6) .1053(3) .13413(19) .0645(17) Uani d . 1 . . C
H29A .6148 .0794 .1468 .077 Uiso calc R 1 . . H
H29B .5757 .1398 .1466 .077 Uiso calc R 1 . . H
C30 .4018(6) .0922(3) .15192(19) .0663(17) Uani d . 1 . . C
H30A .3901 .0541 .1533 .080 Uiso calc R 1 . . H
H30B .3884 .1062 .1847 .080 Uiso calc R 1 . . H
C31 .3391(5) .12224(17) -.04823(15) .0339(10) Uani d . 1 . . C
C32 .1892(5) .13625(17) -.02980(15) .0320(9) Uani d . 1 . . C
H32A .1832 .1750 -.0291 .038 Uiso calc R 1 . . H
C33 .0695(5) .11684(18) -.06341(14) .0367(10) Uani d . 1 . . C
H33A .0829 .1341 -.0953 .044 Uiso calc R 1 . . H
C34 -.0745(5) .1346(3) -.0439(2) .0584(15) Uani d . 1 . . C
H34A -.0925 .1170 -.0129 .070 Uiso calc R 1 . . H
H34B -.0713 .1724 -.0376 .070 Uiso calc R 1 . . H
C35 -.1954(7) .1231(4) -.0786(3) .095(3) Uani d . 1 . . C
H35A -.2827 .1353 -.0644 .143 Uiso calc R 1 . . H
H35B -.2012 .0856 -.0842 .143 Uiso calc R 1 . . H
H35C -.1794 .1410 -.1091 .143 Uiso calc R 1 . . H
C36 .0750(7) .0578(2) -.0722(2) .0567(14) Uani d . 1 . . C
H36A -.0011 .0477 -.0936 .085 Uiso calc R 1 . . H
H36B .0655 .0395 -.0415 .085 Uiso calc R 1 . . H
H36C .1640 .0487 -.0870 .085 Uiso calc R 1 . . H
N1 .9601(4) .89139(15) .91734(14) .0400(9) Uani d . 1 . . N
N2 .7835(4) .84895(14) .98342(13) .0394(9) Uani d . 1 . . N
H2C .6889 .8516 .9800 .047 Uiso calc R 1 . . H
H2D .8015 .8258 1.0078 .047 Uiso calc R 1 . . H
N3 .9825(4) .80359(15) .86389(14) .0384(9) Uani d . 1 . . N
H3C 1.0363 .7752 .8710 .046 Uiso calc R 1 . . H
H3D .9249 .7949 .8388 .046 Uiso calc R 1 . . H
N4 .7162(4) .85241(14) .88236(13) .0363(8) Uani d . 1 . . N
H4C .6862 .8281 .8605 .044 Uiso calc R 1 . . H
H4D .6425 .8611 .9017 .044 Uiso calc R 1 . . H
N5 .7748(4) .75365(13) .92577(13) .0338(8) Uani d . 1 . . N
H5C .6860 .7578 .9372 .041 Uiso calc R 1 . . H
H5D .7688 .7397 .8954 .041 Uiso calc R 1 . . H
N6 .9081(4) .41240(15) .24223(13) .0383(9) Uani d D 1 . . N
N7 .7806(4) .33913(15) .18872(13) .0371(8) Uani d . 1 . . N
H7A .8022 .3372 .1566 .045 Uiso calc R 1 B . H
H7B .7288 .3104 .1965 .045 Uiso calc R 1 . . H
N8 1.1141(4) .34843(16) .27369(14) .0453(9) Uani d D 1 . . N
H8B 1.1074 .3239 .2975 .054 Uiso calc R 1 A 1 H
H8C 1.1964 .3432 .2577 .054 Uiso calc R 1 A 1 H
N9 1.0669(4) .36678(14) .17270(13) .0352(8) Uani d . 1 . . N
H9B 1.1499 .3493 .1711 .042 Uiso calc R 1 B . H
H9C 1.0198 .3611 .1445 .042 Uiso calc R 1 . . H
N10 1.0009(4) .26477(13) .21540(12) .0342(8) Uani d . 1 . . N
H10C .9505 .2529 .1896 .041 Uiso calc R 1 B . H
H10D 1.0936 .2614 .2082 .041 Uiso calc R 1 . . H
N11 .5555(4) .10580(19) .07762(15) .0504(11) Uani d . 1 . . N
N12 .3618(5) .03546(15) .04860(16) .0507(10) Uani d . 1 . . N
H12D .2929 .0232 .0684 .061 Uiso calc R 1 . . H
H12E .3420 .0250 .0178 .061 Uiso calc R 1 . . H
N13 .4001(4) .18992(16) .05149(15) .0448(10) Uani d . 1 . . N
H13C .3872 .2031 .0211 .054 Uiso calc R 1 . . H
H13D .3386 .2060 .0718 .054 Uiso calc R 1 . . H
N14 .2972(5) .11469(17) .11918(12) .0430(9) Uani d . 1 . . N
H14C .2794 .1484 .1280 .052 Uiso calc R 1 . . H
H14D .2159 .0963 .1215 .052 Uiso calc R 1 . . H
N15 .1770(4) .11816(15) .02141(11) .0317(8) Uani d . 1 . . N
H15E .1344 .0863 .0222 .038 Uiso calc R 1 . . H
H15F .1233 .1411 .0385 .038 Uiso calc R 1 . . H
O1 1.0087(3) .79204(12) .96235(12) .0408(8) Uani d . 1 . . O
O2 1.0638(4) .72004(14) 1.00467(12) .0506(9) Uani d . 1 . . O
O3 .8412(3) .31199(11) .27908(10) .0368(7) Uani d . 1 . . O
O4 .7691(4) .23810(13) .31537(11) .0449(8) Uani d . 1 . . O
O5 .4302(3) .11244(13) -.01475(10) .0368(7) Uani d . 1 . . O
O6 .3649(4) .12278(13) -.09249(10) .0439(8) Uani d . 1 . . O
O7 .9492(9) .7162(3) .1165(2) .158(3) Uani d . 1 . . O
O8 .7716(5) .7653(2) .15368(14) .0770(13) Uani d . 1 . . O
O9 .7931(7) .7610(4) .07151(19) .179(4) Uani d . 1 . . O
O10 .9580(11) .8011(4) .1160(4) .231(6) Uani d . 1 . . O
O11 1.0651(7) .5057(2) .0602(3) .128(2) Uani d . 1 . . O
O12 .9267(8) .5437(3) .11890(19) .128(2) Uani d . 1 . . O
O13 1.0039(7) .5906(2) .0530(2) .113(2) Uani d . 1 . . O
O14 .8312(5) .5288(2) .0421(2) .0985(17) Uani d . 1 . . O
O15 .4650(11) .4920(3) .2921(2) .146(3) Uani d . 1 . . O
O16 .4995(13) .5469(6) .2340(4) .296(9) Uani d . 1 . . O
O17 .2718(8) .5212(3) .2429(4) .156(3) Uani d . 1 . . O
O18 .4260(12) .4677(6) .2171(5) .312(10) Uani d . 1 . . O
O19 .400(2) .2313(7) .2424(4) .341(11) Uani d . 1 . . O
O20 .3375(9) .3030(4) .2076(3) .170(4) Uani d . 1 . . O
O21 .5384(6) .2621(3) .1842(3) .156(3) Uani d . 1 . . O
O22 .3253(7) .2267(3) .1666(3) .173(4) Uani d . 1 . . O
O23 -.1139(8) .2455(2) .0406(2) .121(2) Uani d . 1 . . O
O24 .0134(7) .18625(17) .08928(18) .0968(18) Uani d . 1 . . O
O25 .1144(9) .2536(4) .0440(4) .204(5) Uani d . 1 . . O
O26 -.0318(18) .2693(3) .11201(18) .307(10) Uani d . 1 . . O
O27 .1322(5) .0058(2) .12165(16) .0865(15) Uani d . 1 . . O
O28 .0255(8) .0123(2) .04534(15) .117(2) Uani d . 1 . . O
O29 -.1083(6) -.0173(2) .11138(19) .1025(19) Uani d . 1 . . O
O30 -.0307(7) .0697(2) .1052(3) .119(2) Uani d . 1 . . O
C15A .9634(8) .4203(4) .2938(3) .044(2) Uiso d PD .726(18) B 1 C
H15A .9582 .4574 .3026 .053 Uiso calc PR .726(18) B 1 H
H15B .9059 .4004 .3168 .053 Uiso calc PR .726(18) B 1 H
C16A 1.1152(10) .4016(3) .2962(4) .053(2) Uiso d PD .726(18) B 1 C
H16A 1.1770 .4252 .2781 .063 Uiso calc PR .726(18) B 1 H
H16B 1.1475 .3998 .3299 .063 Uiso calc PR .726(18) B 1 H
C15B 1.001(2) .4366(6) .2815(6) .038(5) Uiso d PD .274(18) B 2 C
H15C 1.0734 .4586 .2666 .045 Uiso calc PR .274(18) B 2 H
H15D .9444 .4585 .3032 .045 Uiso calc PR .274(18) B 2 H
C16B 1.067(2) .3928(6) .3093(6) .036(5) Uiso d PD .274(18) B 2 C
H16C .9998 .3787 .3328 .043 Uiso calc PR .274(18) B 2 H
H16D 1.1487 .4059 .3272 .043 Uiso calc PR .274(18) B 2 H

loop_
_atom_site_aniso_label
_atom_site_aniso_U_11
_atom_site_aniso_U_22
_atom_site_aniso_U_33
_atom_site_aniso_U_12
_atom_site_aniso_U_13
_atom_site_aniso_U_23
Co1 .0273(3) .0270(3) .0307(3) -.0018(2) -.0034(2) -.0029(2)
Co2 .0298(3) .0297(3) .0220(3) -.0002(2) .0013(2) .0006(2)
Co3 .0288(3) .0367(3) .0247(3) -.0007(3) -.0015(2) .0024(2)
Cl1 .0393(6) .0658(8) .0375(6) -.0037(6) -.0033(5) -.0050(5)
Cl2 .0565(8) .0498(7) .0690(9) -.0119(7) .0004(7) -.0090(6)
Cl3 .0661(10) .0955(13) .0686(10) .0137(9) -.0117(8) .0045(9)
Cl4 .0420(8) .0809(11) .1022(13) .0011(8) .0110(8) -.0078(10)
Cl5 .0612(8) .0376(6) .0485(7) .0088(6) -.0033(6) -.0030(5)
Cl6 .0537(8) .0523(7) .0489(7) -.0119(6) -.0043(6) .0162(6)
C1 .067(4) .044(3) .045(3) -.019(3) -.016(3) -.007(2)
C2 .086(4) .039(3) .048(3) -.008(3) -.002(3) -.015(2)
C3 .041(3) .062(4) .071(4) -.014(3) .001(3) .000(3)
C4 .040(3) .064(3) .064(3) .000(3) .013(2) -.001(3)
C5 .067(3) .027(2) .049(3) -.006(2) -.007(3) .004(2)
C6 .049(3) .042(3) .053(3) .002(2) -.005(2) .003(2)
C7 .036(2) .039(2) .030(2) .007(2) -.0120(18) -.0033(18)
C8 .043(3) .038(2) .043(3) -.002(2) -.002(2) -.0008(19)
C9 .048(3) .034(2) .042(2) .002(2) -.006(2) .0007(19)
C10 .065(4) .045(3) .065(3) .002(3) .009(3) -.007(3)
C11 .106(6) .056(4) .114(6) .011(4) .025(5) -.020(4)
C12 .066(4) .062(4) .101(5) -.024(3) .001(4) -.013(4)
C13 .046(3) .051(3) .054(3) .020(3) .010(2) .002(2)
C14 .047(3) .065(4) .073(4) .022(3) -.021(3) -.017(3)
C17 .072(4) .035(3) .086(4) .007(3) .023(3) .008(3)
C18 .077(4) .040(3) .049(3) -.015(3) .018(3) .000(2)
C19 .041(3) .043(3) .027(2) -.001(2) .0036(19) .0014(18)
C20 .041(3) .042(3) .032(2) -.001(2) .0050(19) .0032(18)
C21 .053(3) .031(2) .042(2) .000(2) .012(2) .004(2)
C22 .078(4) .051(3) .082(4) .009(3) .030(4) .012(3)
C23 .120(8) .057(5) .232(12) .016(5) .089(8) .030(6)
C24 .096(5) .065(4) .092(5) -.022(4) -.006(4) -.007(4)
C25 .039(3) .109(5) .078(4) .030(4) .000(3) .011(4)
C26 .084(5) .061(4) .073(4) .041(4) -.003(3) .012(3)
C27 .034(3) .106(5) .047(3) -.023(3) -.004(2) .009(3)
C28 .073(4) .085(4) .050(3) -.052(4) -.007(3) .009(3)
C29 .051(3) .101(5) .041(3) -.018(3) -.016(3) .024(3)
C30 .058(4) .107(5) .034(3) -.006(3) -.011(2) .017(3)
C31 .036(2) .033(2) .032(2) -.0014(18) .0015(19) .0024(18)
C32 .035(2) .031(2) .030(2) .0004(18) -.0003(17) -.0013(17)
C33 .042(3) .045(3) .023(2) .000(2) -.0055(17) -.0015(18)
C34 .037(3) .089(4) .050(3) .012(3) -.010(2) -.005(3)
C35 .047(3) .174(8) .065(4) .016(4) -.016(3) -.015(5)
C36 .068(4) .044(3) .057(3) -.014(3) -.005(3) -.002(2)
N1 .040(2) .036(2) .044(2) -.0087(18) -.0051(18) -.0025(17)
N2 .044(2) .036(2) .038(2) -.0061(18) -.0012(17) -.0064(16)
N3 .034(2) .042(2) .040(2) -.0008(17) -.0002(17) -.0011(16)
N4 .037(2) .0322(19) .040(2) .0049(16) -.0049(16) -.0037(16)
N5 .0309(18) .0348(19) .0358(19) -.0007(16) -.0049(16) -.0045(16)
N6 .044(2) .037(2) .034(2) .0060(17) .0006(16) -.0076(16)
N7 .038(2) .040(2) .0334(19) -.0008(18) .0004(16) -.0002(16)
N8 .045(2) .055(2) .036(2) .002(2) -.0086(19) -.0034(18)
N9 .036(2) .038(2) .0313(18) -.0021(16) .0069(16) .0017(15)
N10 .036(2) .0341(19) .0323(19) -.0026(16) .0089(15) .0021(15)
N11 .028(2) .080(3) .043(2) -.005(2) -.0058(19) .010(2)
N12 .061(3) .042(2) .050(2) .006(2) .005(2) .0055(18)
N13 .052(2) .048(2) .034(2) -.0084(19) .0010(18) -.0028(17)
N14 .050(2) .051(2) .0285(19) .000(2) -.0004(17) .0016(17)
N15 .0285(18) .040(2) .0263(16) -.0013(15) .0014(14) -.0009(15)
O1 .0386(18) .0389(18) .0448(18) -.0038(14) -.0114(14) -.0036(14)
O2 .050(2) .053(2) .0487(19) .0112(17) -.0165(17) -.0006(16)
O3 .0448(19) .0351(16) .0305(15) .0018(14) .0121(14) .0011(12)
O4 .049(2) .0483(19) .0370(17) -.0019(16) .0133(15) .0136(15)
O5 .0298(16) .0506(19) .0299(15) .0024(14) .0012(13) .0035(13)
O6 .0456(18) .060(2) .0256(15) -.0048(17) .0113(15) -.0009(14)
O7 .172(7) .185(7) .115(5) .120(6) .037(5) .027(5)
O8 .070(3) .109(4) .052(2) .012(3) .015(2) -.007(2)
O9 .113(5) .370(13) .053(3) .097(7) -.034(3) -.055(5)
O10 .170(8) .184(8) .338(14) -.107(7) .144(9) -.113(9)
O11 .094(4) .094(4) .197(7) .016(3) .005(5) -.027(4)
O12 .147(6) .176(7) .063(3) .007(5) .014(4) .004(4)
O13 .131(5) .076(3) .132(4) -.055(3) -.040(4) .029(3)
O14 .069(3) .109(4) .118(4) -.030(3) -.004(3) -.047(3)
O15 .218(9) .132(5) .088(4) .004(6) -.037(5) .021(4)
O16 .239(11) .420(17) .228(10) -.225(13) -.135(9) .230(12)
O17 .097(5) .102(5) .269(9) .027(4) .005(6) .039(5)
O18 .191(10) .434(18) .310(13) .190(12) -.143(10) -.290(14)
O19 .45(3) .44(2) .137(8) -.14(2) -.095(12) .114(11)
O20 .148(7) .201(8) .160(7) .102(6) -.014(5) -.068(6)
O21 .050(3) .172(6) .246(8) -.031(4) .033(4) -.121(6)
O22 .106(5) .210(8) .203(8) -.096(5) .032(5) -.098(7)
O23 .171(6) .092(4) .100(4) -.025(4) -.067(4) .027(3)
O24 .152(5) .049(2) .089(3) .039(3) .031(3) .011(2)
O25 .120(6) .234(10) .257(11) -.043(7) .000(7) .126(9)
O26 .76(3) .125(5) .038(3) .225(11) -.026(7) -.014(3)
O27 .059(3) .122(4) .079(3) -.012(3) -.008(2) .041(3)
O28 .163(6) .147(5) .040(2) -.082(5) -.004(3) .005(3)
O29 .078(3) .124(4) .106(4) -.048(3) -.017(3) .062(3)
O30 .107(5) .073(3) .177(6) .008(3) .015(5) -.016(4)

loop_
_atom_type_symbol
_atom_type_description
_atom_type_scat_dispersion_real
_atom_type_scat_dispersion_imag
_atom_type_scat_source
C C .0033 .0016 'International Tables Vol C Tables 4.2.6.8 and 6.1.1.4'
H H .0000 .0000 'International Tables Vol C Tables 4.2.6.8 and 6.1.1.4'
N N .0061 .0033 'International Tables Vol C Tables 4.2.6.8 and 6.1.1.4'
O O .0106 .0060 'International Tables Vol C Tables 4.2.6.8 and 6.1.1.4'
Cl Cl .1484 .1585 'International Tables Vol C Tables 4.2.6.8 and 6.1.1.4'
Co Co .3494 .9721 'International Tables Vol C Tables 4.2.6.8 and 6.1.1.4'

loop_
_geom_angle_atom_site_label_1
_geom_angle_atom_site_label_2
_geom_angle_atom_site_label_3
_geom_angle
_geom_angle_publ_flag
O1 Co1 N4 177.69(16) no
O1 Co1 N5 85.34(14) no
N4 Co1 N5 92.91(15) no
O1 Co1 N1 94.67(15) no
N4 Co1 N1 87.10(16) no
N5 Co1 N1 179.20(17) no
O1 Co1 N2 85.72(16) no
N4 Co1 N2 92.93(17) no
N5 Co1 N2 94.56(15) no
N1 Co1 N2 86.24(16) no
O1 Co1 N3 88.58(16) no
N4 Co1 N3 93.05(16) no
N5 Co1 N3 94.03(16) no
N1 Co1 N3 85.17(16) no
N2 Co1 N3 169.26(16) no
O3 Co2 N6 93.56(15) no
O3 Co2 N9 177.66(15) no
N6 Co2 N9 86.95(16) no
O3 Co2 N7 85.35(14) no
N6 Co2 N7 85.45(16) no
N9 Co2 N7 92.42(16) no
O3 Co2 N10 84.07(13) no
N6 Co2 N10 177.51(15) no
N9 Co2 N10 95.45(15) no
N7 Co2 N10 95.09(16) no
O3 Co2 N8 89.99(16) no
N6 Co2 N8 86.18(17) no
N9 Co2 N8 92.33(17) no
N7 Co2 N8 170.15(16) no
N10 Co2 N8 93.05(16) no
O5 Co3 N11 92.67(15) no
O5 Co3 N15 84.33(13) no
N11 Co3 N15 176.59(17) no
O5 Co3 N14 179.33(16) no
N11 Co3 N14 87.31(18) no
N15 Co3 N14 95.70(16) no
O5 Co3 N12 87.72(16) no
N11 Co3 N12 86.0(2) no
N15 Co3 N12 92.20(18) no
N14 Co3 N12 92.95(18) no
O5 Co3 N13 87.49(15) no
N11 Co3 N13 86.25(19) no
N15 Co3 N13 95.24(17) no
N14 Co3 N13 91.84(17) no
N12 Co3 N13 170.71(19) no
O9 Cl1 O10 112.3(8) no
O9 Cl1 O7 111.4(5) no
O10 Cl1 O7 104.3(7) no
O9 Cl1 O8 110.0(4) no
O10 Cl1 O8 106.8(4) no
O7 Cl1 O8 111.8(4) no
O13 Cl2 O11 106.9(4) no
O13 Cl2 O14 109.8(4) no
O11 Cl2 O14 112.5(3) no
O13 Cl2 O12 109.2(4) no
O11 Cl2 O12 108.2(5) no
O14 Cl2 O12 110.1(4) no
O18 Cl3 O16 112.4(11) no
O18 Cl3 O15 109.8(8) no
O16 Cl3 O15 103.7(5) no
O18 Cl3 O17 103.3(6) no
O16 Cl3 O17 110.4(7) no
O15 Cl3 O17 117.5(6) no
O21 Cl4 O20 116.9(6) no
O21 Cl4 O19 110.4(9) no
O20 Cl4 O19 103.2(10) no
O21 Cl4 O22 112.8(4) no
O20 Cl4 O22 108.6(5) no
O19 Cl4 O22 103.7(8) no
O26 Cl5 O24 113.0(4) no
O26 Cl5 O23 108.5(7) no
O24 Cl5 O23 111.2(3) no
O26 Cl5 O25 118.5(9) no
O24 Cl5 O25 107.0(5) no
O23 Cl5 O25 97.5(5) no
O29 Cl6 O30 112.4(4) no
O29 Cl6 O28 111.3(3) no
O30 Cl6 O28 105.6(4) no
O29 Cl6 O27 112.7(3) no
O30 Cl6 O27 106.2(4) no
O28 Cl6 O27 108.2(4) no
C2 C1 N1 109.4(4) no
N2 C2 C1 109.0(4) no
N1 C3 C4 108.6(4) no
C3 C4 N3 107.7(4) no
N1 C5 C6 111.7(4) no
N4 C6 C5 107.5(4) no
O2 C7 O1 124.1(4) no
O2 C7 C8 117.8(4) no
O1 C7 C8 117.9(4) no
N5 C8 C9 114.2(4) no
N5 C8 C7 108.0(4) no
C9 C8 C7 112.2(4) no
C8 C9 C12 109.6(5) no
C8 C9 C10 111.5(4) no
C12 C9 C10 112.8(5) no
C11 C10 C9 114.0(5) no
N6 C13 C14 107.4(4) no
N7 C14 C13 109.9(4) no
C18 C17 N6 112.0(4) no
N9 C18 C17 107.5(4) no
O4 C19 O3 123.4(4) no
O4 C19 C20 120.2(4) no
O3 C19 C20 116.2(4) no
N10 C20 C19 106.5(4) no
N10 C20 C21 115.2(4) no
C19 C20 C21 114.8(4) no
C24 C21 C20 112.7(4) no
C24 C21 C22 114.1(5) no
C20 C21 C22 110.2(4) no
C23 C22 C21 114.6(5) no
N11 C25 C26 108.5(5) no
N12 C26 C25 107.5(4) no
N11 C27 C28 108.7(4) no
C27 C28 N13 108.9(5) no
C30 C29 N11 111.4(4) no
N14 C30 C29 109.9(4) no
O6 C31 O5 124.7(4) no
O6 C31 C32 119.9(4) no
O5 C31 C32 115.4(3) no
N15 C32 C33 114.2(3) no
N15 C32 C31 108.0(3) no
C33 C32 C31 114.0(3) no
C36 C33 C34 112.1(5) no
C36 C33 C32 112.6(4) no
C34 C33 C32 110.6(4) no
C35 C34 C33 113.4(5) no
C3 N1 C5 112.3(4) no
C3 N1 C1 111.6(4) no
C5 N1 C1 110.7(4) no
C3 N1 Co1 107.2(3) no
C5 N1 Co1 109.7(3) no
C1 N1 Co1 105.1(3) no
C2 N2 Co1 110.7(3) no
C4 N3 Co1 111.0(3) no
C6 N4 Co1 110.6(3) no
C8 N5 Co1 112.3(3) no
C13 N6 C17 110.6(4) no
C13 N6 C15A 108.4(5) no
C17 N6 C15A 117.3(5) no
C13 N6 C15B 122.6(9) no
C17 N6 C15B 92.9(9) no
C15A N6 C15B 24.4(7) no
C13 N6 Co2 106.9(3) no
C17 N6 Co2 109.2(3) no
C15A N6 Co2 103.8(4) no
C15B N6 Co2 113.4(6) no
C14 N7 Co2 110.9(3) no
C16A N8 C16B 23.4(7) no
C16A N8 Co2 112.1(4) no
C16B N8 Co2 105.5(7) no
C18 N9 Co2 111.1(3) no
C20 N10 Co2 109.6(3) no
C27 N11 C25 112.1(5) no
C27 N11 C29 111.0(4) no
C25 N11 C29 112.3(5) no
C27 N11 Co3 106.0(3) no
C25 N11 Co3 106.0(3) no
C29 N11 Co3 109.1(3) no
C26 N12 Co3 111.5(4) no
C28 N13 Co3 109.7(4) no
C30 N14 Co3 110.8(3) no
C32 N15 Co3 110.2(3) no
C7 O1 Co1 116.3(3) no
C19 O3 Co2 116.4(3) no
C31 O5 Co3 117.0(3) no
C16A C15A N6 109.1(6) no
N8 C16A C15A 105.0(6) no
C16B C15B N6 107.6(12) no
C15B C16B N8 110.0(12) no

loop_
_geom_bond_atom_site_label_1
_geom_bond_atom_site_label_2
_geom_bond_site_symmetry_2
_geom_bond_distance
_geom_bond_publ_flag
Co1 O1 . 1.899(3) no
Co1 N4 . 1.935(4) no
Co1 N5 . 1.950(3) no
Co1 N1 . 1.952(4) no
Co1 N2 . 1.966(4) no
Co1 N3 . 1.983(4) no
Co2 O3 . 1.904(3) no
Co2 N6 . 1.939(4) no
Co2 N9 . 1.951(3) no
Co2 N7 . 1.961(4) no
Co2 N10 . 1.962(4) no
Co2 N8 . 1.968(4) no
Co3 O5 . 1.903(3) no
Co3 N11 . 1.949(4) no
Co3 N15 . 1.951(3) no
Co3 N14 . 1.957(4) no
Co3 N12 . 1.963(4) no
Co3 N13 . 1.970(4) no
Cl1 O9 . 1.321(5) no
Cl1 O10 . 1.349(7) no
Cl1 O7 . 1.372(6) no
Cl1 O8 . 1.426(4) no
Cl2 O13 . 1.377(5) no
Cl2 O11 . 1.401(6) no
Cl2 O14 . 1.408(5) no
Cl2 O12 . 1.410(5) no
Cl3 O18 . 1.274(8) no
Cl3 O16 . 1.336(8) no
Cl3 O15 . 1.372(6) no
Cl3 O17 . 1.412(7) no
Cl4 O21 . 1.298(6) no
Cl4 O20 . 1.343(7) no
Cl4 O19 . 1.374(10) no
Cl4 O22 . 1.405(6) no
Cl5 O26 . 1.264(5) no
Cl5 O24 . 1.408(4) no
Cl5 O23 . 1.419(6) no
Cl5 O25 . 1.461(8) no
Cl6 O29 . 1.394(5) no
Cl6 O30 . 1.403(5) no
Cl6 O28 . 1.419(5) no
Cl6 O27 . 1.441(5) no
C1 C2 . 1.488(8) no
C1 N1 . 1.493(6) no
C2 N2 . 1.484(6) no
C3 N1 . 1.485(7) no
C3 C4 . 1.494(8) no
C4 N3 . 1.497(6) no
C5 N1 . 1.489(6) no
C5 C6 . 1.515(7) no
C6 N4 . 1.480(6) no
C7 O2 . 1.222(5) no
C7 O1 . 1.287(5) no
C7 C8 . 1.530(7) no
C8 N5 . 1.487(6) no
C8 C9 . 1.526(6) no
C9 C12 . 1.526(8) no
C9 C10 . 1.534(7) no
C10 C11 . 1.520(8) no
C13 N6 . 1.470(7) no
C13 C14 . 1.528(7) no
C14 N7 . 1.475(6) no
C17 C18 . 1.497(8) no
C17 N6 . 1.505(7) no
C18 N9 . 1.471(6) no
C19 O4 . 1.246(5) no
C19 O3 . 1.274(5) no
C19 C20 . 1.524(6) no
C20 N10 . 1.487(5) no
C20 C21 . 1.535(6) no
C21 C24 . 1.501(8) no
C21 C22 . 1.539(8) no
C22 C23 . 1.483(9) no
C25 N11 . 1.485(8) no
C25 C26 . 1.523(10) no
C26 N12 . 1.484(7) no
C27 N11 . 1.476(7) no
C27 C28 . 1.487(9) no
C28 N13 . 1.496(7) no
C29 C30 . 1.501(8) no
C29 N11 . 1.542(7) no
C30 N14 . 1.447(6) no
C31 O6 . 1.231(5) no
C31 O5 . 1.278(5) no
C31 C32 . 1.542(6) no
C32 N15 . 1.473(5) no
C32 C33 . 1.534(6) no
C33 C36 . 1.512(7) no
C33 C34 . 1.526(7) no
C34 C35 . 1.510(8) no
N6 C15A . 1.512(7) no
N6 C15B . 1.512(13) no
N8 C16A . 1.476(8) no
N8 C16B . 1.547(14) no
C15A C16A . 1.510(10) no
C15B C16B . 1.480(16) no

loop_
_geom_hbond_atom_site_label_D
_geom_hbond_atom_site_label_H
_geom_hbond_atom_site_label_A
_geom_hbond_site_symmetry_A
_geom_hbond_distance_DH
_geom_hbond_distance_HA
_geom_hbond_distance_DA
_geom_hbond_angle_DHA
N2 H2C O2 4_467 .90 2.20 2.728(5) 116.8
N2 H2C O13 4_466 .90 2.45 3.205(7) 142.1
N2 H2D O9 1_556 .90 2.39 3.272(10) 167.1
N3 H3C O8 4_566 .90 2.53 3.270(6) 139.3
N3 H3D O4 2_665 .90 2.11 2.914(5) 148.1
N4 H4C O4 2_665 .90 2.12 2.930(5) 149.2
N4 H4C O7 4_466 .90 2.58 3.057(7) 114.1
N4 H4D O13 4_466 .90 2.17 3.030(6) 159.2
N5 H5C O2 4_467 .90 2.04 2.828(5) 146.0
N5 H5D O4 2_665 .90 2.28 3.045(5) 142.4
N7 H7A O6 4 .90 2.10 2.905(5) 147.7
N7 H7B O21 . .90 2.20 3.003(7) 148.8
N8 H8B O8 3_745 .90 2.30 3.082(6) 145.9
N8 H8B O10 3_745 .90 2.50 3.305(11) 148.6
N8 H8C O20 1_655 .90 2.16 3.000(8) 155.1
N9 H9B O20 1_655 .90 2.34 3.165(8) 151.7
N9 H9C O6 4 .90 2.08 2.912(5) 154.1
N9 H9C O26 1_655 .90 2.53 3.109(10) 122.7
N10 H10C O26 1_655 .90 2.16 2.837(6) 131.2
N10 H10D O20 1_655 .90 2.53 3.326(10) 147.8
N10 H10D O22 1_655 .90 2.61 3.472(8) 159.7
N12 H12D O27 . .90 2.14 3.036(6) 170.9
N12 H12D O28 . .90 2.61 3.227(8) 126.1
N12 H12E O14 4_455 .90 2.13 2.971(7) 156.1
N13 H13C O23 4 .90 2.13 2.998(7) 162.5
N13 H13D O25 . .90 2.55 3.145(10) 124.4
N13 H13D O22 . .90 2.64 3.349(9) 136.4
N14 H14C O22 . .90 2.28 3.123(8) 155.2
N14 H14D O27 . .90 2.42 3.163(7) 140.1
N14 H14D O30 . .90 2.46 3.318(8) 159.1
N15 H15E O28 . .90 2.23 3.103(6) 164.8
N15 H15F O24 . .90 2.07 2.960(6) 169.3

loop_
_geom_torsion_atom_site_label_1
_geom_torsion_atom_site_label_2
_geom_torsion_atom_site_label_3
_geom_torsion_atom_site_label_4
_geom_torsion
_geom_torsion_publ_flag
N1 C1 C2 N2 43.5(6) no
N1 C3 C4 N3 -45.9(6) no
N1 C5 C6 N4 39.2(6) no
O2 C7 C8 N5 177.1(4) no
O1 C7 C8 N5 2.1(5) no
O2 C7 C8 C9 -56.1(6) no
O1 C7 C8 C9 128.9(4) no
N5 C8 C9 C12 -65.7(6) no
C7 C8 C9 C12 171.0(4) no
N5 C8 C9 C10 60.0(6) no
C7 C8 C9 C10 -63.3(5) no
C8 C9 C10 C11 171.0(6) no
C12 C9 C10 C11 -65.1(7) no
N6 C13 C14 N7 39.7(6) no
N6 C17 C18 N9 39.5(7) no
O4 C19 C20 N10 158.3(4) no
O3 C19 C20 N10 -26.1(5) no
O4 C19 C20 C21 29.5(6) no
O3 C19 C20 C21 -154.9(4) no
N10 C20 C21 C24 -60.6(6) no
C19 C20 C21 C24 63.7(6) no
N10 C20 C21 C22 68.2(6) no
C19 C20 C21 C22 -167.5(4) no
C24 C21 C22 C23 -76.6(8) no
C20 C21 C22 C23 155.4(7) no
N11 C25 C26 N12 45.1(6) no
N11 C27 C28 N13 -45.7(6) no
N11 C29 C30 N14 -35.4(8) no
O6 C31 C32 N15 164.2(4) no
O5 C31 C32 N15 -18.1(5) no
O6 C31 C32 C33 36.2(6) no
O5 C31 C32 C33 -146.1(4) no
N15 C32 C33 C36 -68.3(5) no
C31 C32 C33 C36 56.4(5) no
N15 C32 C33 C34 58.0(5) no
C31 C32 C33 C34 -177.2(4) no
C36 C33 C34 C35 -60.9(7) no
C32 C33 C34 C35 172.5(6) no
C4 C3 N1 C5 -73.9(5) no
C4 C3 N1 C1 161.2(4) no
C4 C3 N1 Co1 46.6(5) no
C6 C5 N1 C3 95.0(5) no
C6 C5 N1 C1 -139.5(5) no
C6 C5 N1 Co1 -24.1(5) no
C2 C1 N1 C3 -162.7(4) no
C2 C1 N1 C5 71.5(5) no
C2 C1 N1 Co1 -46.8(5) no
O1 Co1 N1 C3 62.1(3) no
N4 Co1 N1 C3 -119.4(3) no
N2 Co1 N1 C3 147.5(3) no
N3 Co1 N1 C3 -26.1(3) no
O1 Co1 N1 C5 -175.7(3) no
N4 Co1 N1 C5 2.8(3) no
N2 Co1 N1 C5 -90.3(3) no
N3 Co1 N1 C5 96.1(3) no
O1 Co1 N1 C1 -56.7(3) no
N4 Co1 N1 C1 121.8(3) no
N2 Co1 N1 C1 28.6(3) no
N3 Co1 N1 C1 -144.9(4) no
C1 C2 N2 Co1 -19.0(5) no
O1 Co1 N2 C2 89.1(4) no
N4 Co1 N2 C2 -92.7(4) no
N5 Co1 N2 C2 174.1(4) no
N1 Co1 N2 C2 -5.8(4) no
N3 Co1 N2 C2 31.1(11) no
C3 C4 N3 Co1 24.1(5) no
O1 Co1 N3 C4 -93.7(3) no
N4 Co1 N3 C4 87.9(3) no
N5 Co1 N3 C4 -179.0(3) no
N1 Co1 N3 C4 1.1(3) no
N2 Co1 N3 C4 -35.9(10) no
C5 C6 N4 Co1 -36.1(5) no
N5 Co1 N4 C6 -159.9(3) no
N1 Co1 N4 C6 19.3(3) no
N2 Co1 N4 C6 105.4(3) no
N3 Co1 N4 C6 -65.7(3) no
C9 C8 N5 Co1 -129.0(4) no
C7 C8 N5 Co1 -3.4(4) no
O1 Co1 N5 C8 3.0(3) no
N4 Co1 N5 C8 -175.5(3) no
N2 Co1 N5 C8 -82.3(3) no
N3 Co1 N5 C8 91.3(3) no
C14 C13 N6 C17 71.7(5) no
C14 C13 N6 C15A -158.4(5) no
C14 C13 N6 C15B 179.5(9) no
C14 C13 N6 Co2 -47.1(5) no
C18 C17 N6 C13 -143.8(5) no
C18 C17 N6 C15A 91.2(6) no
C18 C17 N6 C15B 89.6(8) no
C18 C17 N6 Co2 -26.5(6) no
O3 Co2 N6 C13 -52.6(3) no
N9 Co2 N6 C13 125.1(3) no
N7 Co2 N6 C13 32.5(3) no
N8 Co2 N6 C13 -142.3(3) no
O3 Co2 N6 C17 -172.3(4) no
N9 Co2 N6 C17 5.4(4) no
N7 Co2 N6 C17 -87.3(4) no
N8 Co2 N6 C17 97.9(4) no
O3 Co2 N6 C15A 61.8(4) no
N9 Co2 N6 C15A -120.4(4) no
N7 Co2 N6 C15A 146.9(4) no
N8 Co2 N6 C15A -27.9(4) no
O3 Co2 N6 C15B 85.6(10) no
N9 Co2 N6 C15B -96.7(10) no
N7 Co2 N6 C15B 170.6(10) no
N8 Co2 N6 C15B -4.2(10) no
C13 C14 N7 Co2 -13.8(6) no
O3 Co2 N7 C14 83.8(4) no
N6 Co2 N7 C14 -10.2(4) no
N9 Co2 N7 C14 -96.9(4) no
N10 Co2 N7 C14 167.4(4) no
O3 Co2 N8 C16A -91.8(5) no
N6 Co2 N8 C16A 1.8(5) no
N9 Co2 N8 C16A 88.6(5) no
N10 Co2 N8 C16A -175.8(5) no
O3 Co2 N8 C16B -68.0(8) no
N6 Co2 N8 C16B 25.6(8) no
N9 Co2 N8 C16B 112.4(8) no
N10 Co2 N8 C16B -152.0(8) no
C17 C18 N9 Co2 -34.2(5) no
N6 Co2 N9 C18 16.6(4) no
N7 Co2 N9 C18 102.0(4) no
N10 Co2 N9 C18 -162.7(4) no
N8 Co2 N9 C18 -69.4(4) no
C19 C20 N10 Co2 27.5(4) no
C21 C20 N10 Co2 156.1(3) no
O3 Co2 N10 C20 -18.9(3) no
N9 Co2 N10 C20 163.4(3) no
N7 Co2 N10 C20 -103.6(3) no
N8 Co2 N10 C20 70.8(3) no
C28 C27 N11 C25 162.3(4) no
C28 C27 N11 C29 -71.3(5) no
C28 C27 N11 Co3 47.0(5) no
C26 C25 N11 C27 -162.4(5) no
C26 C25 N11 C29 71.9(6) no
C26 C25 N11 Co3 -47.2(5) no
C30 C29 N11 C27 135.7(6) no
C30 C29 N11 C25 -98.1(6) no
C30 C29 N11 Co3 19.2(7) no
O5 Co3 N11 C27 59.8(4) no
N14 Co3 N11 C27 -119.6(4) no
N12 Co3 N11 C27 147.3(4) no
N13 Co3 N11 C27 -27.5(4) no
O5 Co3 N11 C25 -59.5(4) no
N14 Co3 N11 C25 121.2(4) no
N12 Co3 N11 C25 28.0(4) no
N13 Co3 N11 C25 -146.8(4) no
O5 Co3 N11 C29 179.3(4) no
N14 Co3 N11 C29 .0(4) no
N12 Co3 N11 C29 -93.1(4) no
N13 Co3 N11 C29 92.0(4) no
C25 C26 N12 Co3 -21.7(6) no
O5 Co3 N12 C26 89.5(4) no
N11 Co3 N12 C26 -3.4(4) no
N15 Co3 N12 C26 173.7(4) no
N14 Co3 N12 C26 -90.5(4) no
C27 C28 N13 Co3 22.2(5) no
O5 Co3 N13 C28 -89.7(3) no
N11 Co3 N13 C28 3.1(3) no
N15 Co3 N13 C28 -173.8(3) no
N14 Co3 N13 C28 90.3(4) no
C29 C30 N14 Co3 35.0(6) no
N11 Co3 N14 C30 -19.9(4) no
N15 Co3 N14 C30 158.5(4) no
N12 Co3 N14 C30 66.0(4) no
N13 Co3 N14 C30 -106.0(4) no
C33 C32 N15 Co3 151.7(3) no
C31 C32 N15 Co3 23.8(4) no
O5 Co3 N15 C32 -18.8(3) no
N14 Co3 N15 C32 160.6(3) no
N12 Co3 N15 C32 -106.3(3) no
N13 Co3 N15 C32 68.2(3) no
O2 C7 O1 Co1 -174.4(4) no
C8 C7 O1 Co1 .2(5) no
N5 Co1 O1 C7 -1.9(3) no
N1 Co1 O1 C7 178.9(3) no
N2 Co1 O1 C7 93.1(3) no
N3 Co1 O1 C7 -96.0(3) no
O4 C19 O3 Co2 -172.9(3) no
C20 C19 O3 Co2 11.6(5) no
N6 Co2 O3 C19 -174.9(3) no
N7 Co2 O3 C19 100.0(3) no
N10 Co2 O3 C19 4.4(3) no
N8 Co2 O3 C19 -88.7(3) no
O6 C31 O5 Co3 -179.3(3) no
C32 C31 O5 Co3 3.1(5) no
N11 Co3 O5 C31 -172.6(3) no
N15 Co3 O5 C31 9.0(3) no
N12 Co3 O5 C31 101.4(3) no
N13 Co3 O5 C31 -86.5(3) no
C13 N6 C15A C16A 163.7(7) no
C17 N6 C15A C16A -70.2(9) no
C15B N6 C15A C16A -66.5(16) no
Co2 N6 C15A C16A 50.3(8) no
C16B N8 C16A C15A -52.6(15) no
Co2 N8 C16A C15A 25.1(9) no
N6 C15A C16A N8 -49.4(10) no
C13 N6 C15B C16B 111.1(15) no
C17 N6 C15B C16B -132.1(17) no
C15A N6 C15B C16B 51.2(15) no
Co2 N6 C15B C16B -20(2) no
N6 C15B C16B N8 41(2) no
C16A N8 C16B C15B 66.2(17) no
Co2 N8 C16B C15B -43.8(19) no
